data_7214871
loop_
_publ_author_name
'Zhao, Junwei'
'Luo, Jie'
'Chen, Lijuan'
'Yuan, Jing'
'Li, Huiying'
'Ma, Pengtao'
'Wang, Jingping'
'Niu, Jingyang'

_publ_section_title
;
 Novel 1-D double-chain organic--inorganic hybrid polyoxotungstates
 constructed from dimeric copper--lanthanide heterometallic
 silicotungstate units
;
_journal_issue 23
_journal_name_full CrystEngComm
_journal_page_first 7981
_journal_paper_doi 10.1039/c2ce26007g
_journal_volume 14
_journal_year 2012
_chemical_formula_sum 'C18 H100 Cu3 N12 Nd2 O96 Si2 W22'
_chemical_formula_weight 6601.08
_chemical_name_systematic
;
?
;
_space_group_IT_number 2
_symmetry_cell_setting triclinic
_symmetry_space_group_name_Hall '-P 1'
_symmetry_space_group_name_H-M 'P -1'
_atom_sites_solution_hydrogens geom
_atom_sites_solution_primary direct
_atom_sites_solution_secondary difmap
_audit_creation_method SHELXL-97
_cell_angle_alpha 85.652(11)
_cell_angle_beta 76.025(10)
_cell_angle_gamma 73.800(11)
_cell_formula_units_Z 1
_cell_length_a 11.440(6)
_cell_length_b 12.590(7)
_cell_length_c 21.230(12)
_cell_measurement_reflns_used 9664
_cell_measurement_temperature 296(2)
_cell_measurement_theta_max 25.00
_cell_measurement_theta_min 1.90
_cell_volume 2849(3)
_computing_cell_refinement 'Bruker XSCANS'
_computing_data_collection 'Bruker XSCANS'
_computing_data_reduction 'Bruker SHELXTL'
_computing_molecular_graphics 'Bruker SHELXTL'
_computing_publication_material 'Bruker SHELXTL'
_computing_structure_refinement 'SHELXL-97 (Sheldrick, 1997)'
_computing_structure_solution 'SHELXS-97 (Sheldrick, 1990)'
_diffrn_ambient_temperature 296(2)
_diffrn_detector_area_resol_mean none
_diffrn_measured_fraction_theta_full 0.961
_diffrn_measured_fraction_theta_max 0.961
_diffrn_measurement_device_type 'Bruker P4'
_diffrn_measurement_method '\w scans'
_diffrn_radiation_monochromator graphite
_diffrn_radiation_source 'fine-focus sealed tube'
_diffrn_radiation_type MoK\a
_diffrn_radiation_wavelength 0.71073
_diffrn_reflns_av_R_equivalents 0.0962
_diffrn_reflns_av_sigmaI/netI 0.2433
_diffrn_reflns_limit_h_max 13
_diffrn_reflns_limit_h_min -10
_diffrn_reflns_limit_k_max 14
_diffrn_reflns_limit_k_min -14
_diffrn_reflns_limit_l_max 25
_diffrn_reflns_limit_l_min -25
_diffrn_reflns_number 13874
_diffrn_reflns_theta_full 25.00
_diffrn_reflns_theta_max 25.00
_diffrn_reflns_theta_min 1.90
_diffrn_standards_decay_% none
_diffrn_standards_interval_count none
_diffrn_standards_interval_time none
_diffrn_standards_number none
_exptl_absorpt_coefficient_mu 23.668
_exptl_absorpt_correction_T_max 0.1159
_exptl_absorpt_correction_T_min 0.0333
_exptl_absorpt_correction_type multi-scan
_exptl_absorpt_process_details SADABS
_exptl_crystal_colour purple
_exptl_crystal_density_diffrn 3.847
_exptl_crystal_density_method 'not measured'
_exptl_crystal_description prism
_exptl_crystal_F_000 2923
_exptl_crystal_size_max 0.45
_exptl_crystal_size_mid 0.37
_exptl_crystal_size_min 0.16
_refine_diff_density_max 5.044
_refine_diff_density_min -4.728
_refine_diff_density_rms 0.730
_refine_ls_extinction_coef 0.00007(2)
_refine_ls_extinction_expression Fc^*^=kFc[1+0.001xFc^2^\l^3^/sin(2\q)]^-1/4^
_refine_ls_extinction_method SHELXL
_refine_ls_goodness_of_fit_ref 1.065
_refine_ls_hydrogen_treatment constr
_refine_ls_matrix_type full
_refine_ls_number_parameters 616
_refine_ls_number_reflns 9664
_refine_ls_number_restraints 254
_refine_ls_restrained_S_all 1.055
_refine_ls_R_factor_all 0.1770
_refine_ls_R_factor_gt 0.1103
_refine_ls_shift/su_max 0.000
_refine_ls_shift/su_mean 0.000
_refine_ls_structure_factor_coef Fsqd
_refine_ls_weighting_details 'calc w=1/[\s^2^(Fo^2^)+(0.0514P)^2^+0.0000P] where P=(Fo^2^+2Fc^2^)/3'
_refine_ls_weighting_scheme calc
_refine_ls_wR_factor_gt 0.2068
_refine_ls_wR_factor_ref 0.2197
_reflns_number_gt 4261
_reflns_number_total 9664
_reflns_threshold_expression >2sigma(I)
_cod_data_source_file c2ce26007g.txt
_cod_data_source_block 3
_cod_depositor_comments
;
The following automatic conversions were performed:

'_symmetry_cell_setting' value 'Triclinic' changed to 'triclinic'
according to
/usr/data/users/saulius/automatic-downloads/retrospective/RSC/lib/dictionaries/cif_core.dic
dictionary named 'cif_core.dic' version 2.4.2 from 2011-04-26.

Automatic conversion script
Id: cif_fix_values 2281 2013-09-26 08:29:07Z andrius 
;
_cod_original_sg_symbol_H-M P-1
_cod_database_code 7214871

loop_
_symmetry_equiv_pos_as_xyz
'x, y, z'
'-x, -y, -z'

loop_
_atom_site_label
_atom_site_type_symbol
_atom_site_fract_x
_atom_site_fract_y
_atom_site_fract_z
_atom_site_U_iso_or_equiv
_atom_site_adp_type
_atom_site_occupancy
_atom_site_symmetry_multiplicity
_atom_site_calc_flag
_atom_site_refinement_flags
Nd1 Nd 1.3870(2) 0.7937(2) -0.26840(11) 0.0366(7) Uani 1 1 d .
Si1 Si 1.7390(10) 0.8006(10) -0.2313(5) 0.019(3) Uani 1 1 d U
O1W O 1.363(4) 0.781(4) -0.3796(18) 0.087(13) Uiso 1 1 d .
O2W O 1.232(3) 0.970(3) -0.2982(15) 0.064(12) Uani 1 1 d .
O3W O 1.338(3) 0.604(3) -0.2794(13) 0.041(8) Uani 1 1 d U
O4W O 2.072(3) 1.423(3) -0.4553(15) 0.057(10) Uani 1 1 d U
O5W O 0.512(4) 0.405(4) 0.4494(19) 0.097 Uiso 1 1 d .
O6W O 0.394(5) 0.689(5) 0.087(3) 0.15(2) Uiso 1 1 d .
O7W O 0.472(3) 0.552(3) 0.2524(18) 0.080(13) Uani 1 1 d .
O8W O 0.541(3) 0.817(4) 0.0330(17) 0.077(12) Uani 1 1 d U
O9W O 0.011(3) 0.856(3) 0.2173(15) 0.059(10) Uani 1 1 d U
O1 O 1.733(3) 1.058(3) -0.0473(13) 0.040(8) Uani 1 1 d U
O2 O 1.938(3) 0.920(3) -0.1361(13) 0.040(8) Uani 1 1 d U
O3 O 1.600(3) 0.944(3) -0.0978(12) 0.035(8) Uani 1 1 d U
O4 O 1.818(2) 0.807(2) -0.1775(11) 0.019(6) Uani 1 1 d U
O5 O 1.740(2) 1.045(2) -0.1794(12) 0.027(7) Uani 1 1 d U
O6 O 1.792(3) 0.825(3) -0.0513(15) 0.061(10) Uani 1 1 d U
O7 O 1.875(3) 0.605(3) -0.0259(13) 0.035(8) Uiso 1 1 d .
O8 O 1.876(2) 0.575(2) -0.1598(12) 0.029(7) Uiso 1 1 d .
O9 O 1.682(3) 0.687(3) -0.0855(13) 0.039(8) Uani 1 1 d U
O10 O 2.001(3) 0.701(3) -0.1245(13) 0.044(9) Uani 1 1 d U
O11 O 2.174(2) 0.810(2) -0.1997(12) 0.028(7) Uani 1 1 d U
O12 O 1.984(2) 0.905(2) -0.2649(11) 0.022(7) Uani 1 1 d U
O13 O 2.050(3) 0.702(3) -0.2550(13) 0.041(8) Uani 1 1 d U
O14 O 1.603(3) 1.226(3) -0.2353(12) 0.037(8) Uani 1 1 d U
O15 O 1.746(2) 0.899(2) -0.2796(10) 0.013(6) Uani 1 1 d U
O16 O 1.832(2) 1.078(3) -0.3028(12) 0.035(8) Uani 1 1 d U
O17 O 1.613(3) 1.070(3) -0.3276(14) 0.048(9) Uani 1 1 d U
O18 O 1.533(2) 1.038(2) -0.2031(12) 0.027(7) Uani 1 1 d U
O19 O 1.349(3) 1.042(3) -0.0874(15) 0.059(10) Uani 1 1 d U
O20 O 1.358(3) 0.929(3) -0.1851(13) 0.040(8) Uani 1 1 d U
O21 O 1.602(2) 0.805(2) -0.1937(10) 0.012(6) Uani 1 1 d U
O22 O 1.439(2) 0.812(3) -0.0854(12) 0.033(7) Uani 1 1 d U
O23 O 1.478(2) 0.593(3) -0.0641(12) 0.033(7) Uani 1 1 d U
O24 O 1.434(3) 0.682(3) -0.1757(13) 0.039(8) Uani 1 1 d U
O25 O 1.675(2) 0.576(2) -0.1809(12) 0.026(7) Uiso 1 1 d .
O26 O 1.863(3) 0.372(2) -0.2084(12) 0.035(8) Uani 1 1 d U
O27 O 1.796(3) 0.510(3) -0.3030(13) 0.046(9) Uani 1 1 d U
O28 O 1.812(3) 0.685(3) -0.2728(14) 0.048(9) Uani 1 1 d U
O29 O 1.991(3) 0.518(3) -0.2792(14) 0.047(9) Uani 1 1 d U
O30 O 2.177(2) 0.582(2) -0.3689(12) 0.031(7) Uani 1 1 d U
O31 O 1.935(2) 0.614(2) -0.3851(11) 0.022(7) Uiso 1 1 d .
O32 O 1.995(3) 0.793(2) -0.3594(12) 0.031(7) Uani 1 1 d U
O33 O 2.051(2) 0.996(2) -0.3907(12) 0.031(7) Uani 1 1 d U
O34 O 1.832(3) 0.972(3) -0.3986(13) 0.043(8) Uani 1 1 d U
O35 O 1.609(3) 0.983(3) -0.4408(14) 0.054(10) Uani 1 1 d .
O36 O 1.520(2) 0.901(2) -0.3199(12) 0.027(7) Uiso 1 1 d .
O37 O 1.746(2) 0.783(2) -0.3876(12) 0.030(7) Uani 1 1 d U
O38 O 1.741(2) 0.580(2) -0.4264(11) 0.021(7) Uani 1 1 d .
O39 O 1.582(3) 0.681(3) -0.3153(12) 0.036(8) Uani 1 1 d U
W1 W 1.75696(18) 0.95694(16) -0.10275(8) 0.0292(5) Uani 1 1 d .
W2 W 1.84049(18) 0.67854(16) -0.09179(8) 0.0299(5) Uani 1 1 d .
W3 W 2.02434(18) 0.81030(16) -0.19583(8) 0.0290(5) Uani 1 1 d .
W4 W 1.66661(18) 1.09073(16) -0.24998(8) 0.0308(5) Uani 1 1 d .
W5 W 1.45162(18) 0.94741(17) -0.13872(8) 0.0315(5) Uani 1 1 d .
W6 W 1.53331(18) 0.67553(17) -0.12753(8) 0.0309(5) Uani 1 1 d .
W7 W 1.83710(18) 0.51202(16) -0.22613(8) 0.0296(5) Uani 1 1 d .
W8 W 2.02539(17) 0.63975(16) -0.33047(8) 0.0294(5) Uani 1 1 d .
W9 W 1.93357(18) 0.94626(17) -0.34442(8) 0.0322(5) Uani 1 1 d .
W10 W 1.65284(18) 0.93809(17) -0.36886(8) 0.0323(5) Uani 1 1 d .
W11 W 1.74321(17) 0.63803(16) -0.35801(8) 0.0287(5) Uani 1 1 d .
Cu1 Cu 2.0786(6) 1.2484(5) -0.4151(3) 0.0451(18) Uani 1 1 d .
Cu2 Cu 2.0000 1.0000 0.0000 0.096(4) Uani 1 2 d SD
N1 N 2.278(4) 1.201(4) -0.451(2) 0.065(14) Uani 1 1 d .
H1A H 2.3012 1.1303 -0.4647 0.078 Uiso 1 1 calc R
H1B H 2.2972 1.2433 -0.4861 0.078 Uiso 1 1 calc R
N2 N 2.125(3) 1.269(3) -0.3304(17) 0.045(11) Uani 1 1 d U
H2B H 2.0829 1.3369 -0.3140 0.054 Uiso 1 1 calc R
H2C H 2.1066 1.2179 -0.3009 0.054 Uiso 1 1 calc R
N3 N 1.885(3) 1.286(3) -0.3809(16) 0.039(10) Uani 1 1 d U
H3A H 1.8635 1.2334 -0.3533 0.047 Uiso 1 1 calc R
H3B H 1.8562 1.3513 -0.3599 0.047 Uiso 1 1 calc R
N4 N 2.039(3) 1.205(3) -0.4966(15) 0.047(12) Uani 1 1 d .
H4B H 2.0630 1.2475 -0.5305 0.056 Uiso 1 1 calc R
H4C H 2.0788 1.1337 -0.5063 0.056 Uiso 1 1 calc R
N5 N 2.126(5) 0.844(4) -0.028(2) 0.13(2) Uiso 1 1 d D
H5A H 2.1078 0.8161 -0.0613 0.155 Uiso 1 1 calc R
H5B H 2.2054 0.8480 -0.0393 0.155 Uiso 1 1 calc R
N6 N 1.926(4) 0.928(3) 0.076(2) 0.102(19) Uiso 1 1 d D
H6A H 1.9525 0.9427 0.1107 0.123 Uiso 1 1 calc R
H6B H 1.8425 0.9538 0.0848 0.123 Uiso 1 1 calc R
C1 C 2.340(6) 1.208(6) -0.412(3) 0.091 Uiso 1 1 d .
H1C H 2.3970 1.2519 -0.4316 0.110 Uiso 1 1 calc R
H1D H 2.3901 1.1345 -0.4040 0.110 Uiso 1 1 calc R
C2 C 2.268(6) 1.257(6) -0.349(3) 0.09(2) Uiso 1 1 d .
H2A H 2.2613 1.3339 -0.3629 0.112 Uiso 1 1 calc R
C3 C 2.301(6) 1.270(7) -0.285(3) 0.12(3) Uiso 1 1 d .
H3C H 2.3892 1.2627 -0.2922 0.184 Uiso 1 1 calc R
H3D H 2.2796 1.2140 -0.2545 0.184 Uiso 1 1 calc R
H3E H 2.2552 1.3417 -0.2671 0.184 Uiso 1 1 calc R
C4 C 1.834(4) 1.293(4) -0.434(2) 0.036(12) Uani 1 1 d U
H4A H 1.8410 1.3643 -0.4537 0.044 Uiso 1 1 calc R
C5 C 1.885(5) 1.224(5) -0.480(3) 0.07(2) Uani 1 1 d .
H5C H 1.8539 1.2526 -0.5184 0.088 Uiso 1 1 calc R
H5D H 1.8655 1.1542 -0.4680 0.088 Uiso 1 1 calc R
C6 C 1.697(4) 1.303(4) -0.418(2) 0.050(14) Uani 1 1 d U
H6C H 1.6699 1.3084 -0.4581 0.075 Uiso 1 1 calc R
H6D H 1.6532 1.3680 -0.3930 0.075 Uiso 1 1 calc R
H6E H 1.6812 1.2389 -0.3944 0.075 Uiso 1 1 calc R
C7 C 1.964(4) 0.806(2) 0.065(2) 0.081 Uiso 1 1 d D
H7A H 1.9504 0.7662 0.1063 0.098 Uiso 1 1 calc R
H7B H 1.9170 0.7870 0.0378 0.098 Uiso 1 1 calc R
C8 C 2.129(5) 0.662(3) 0.012(2) 0.080 Uiso 1 1 d D
H8A H 2.1128 0.6156 0.0496 0.120 Uiso 1 1 calc R
H8B H 2.2160 0.6368 -0.0097 0.120 Uiso 1 1 calc R
H8C H 2.0781 0.6574 -0.0167 0.120 Uiso 1 1 calc R
C9 C 2.100(4) 0.7792(14) 0.033(2) 0.078 Uiso 1 1 d D
H9A H 2.1508 0.7869 0.0630 0.094 Uiso 1 1 calc R

loop_
_atom_site_aniso_label
_atom_site_aniso_U_11
_atom_site_aniso_U_22
_atom_site_aniso_U_33
_atom_site_aniso_U_23
_atom_site_aniso_U_13
_atom_site_aniso_U_12
Nd1 0.0403(17) 0.0268(18) 0.0334(14) 0.0107(12) 0.0063(12) -0.0093(15)
Si1 0.019(6) 0.009(6) 0.020(5) 0.002(4) 0.002(4) 0.006(5)
O2W 0.019(19) 0.10(4) 0.08(3) 0.05(2) -0.020(17) -0.03(2)
O3W 0.042(11) 0.032(12) 0.052(11) -0.005(9) -0.008(8) -0.017(9)
O4W 0.058(13) 0.051(13) 0.059(12) 0.007(9) -0.005(9) -0.017(9)
O7W 0.09(3) 0.07(3) 0.11(3) 0.01(2) -0.03(2) -0.07(3)
O8W 0.075(14) 0.073(15) 0.075(14) -0.002(9) -0.010(9) -0.014(10)
O9W 0.065(13) 0.050(13) 0.070(13) -0.001(9) -0.011(9) -0.031(9)
O1 0.039(11) 0.042(12) 0.031(11) 0.000(8) 0.002(8) -0.007(9)
O2 0.039(11) 0.039(12) 0.034(11) 0.010(8) 0.000(8) -0.008(9)
O3 0.039(11) 0.032(11) 0.031(10) 0.009(8) -0.011(8) -0.008(9)
O4 0.018(10) 0.018(10) 0.018(9) 0.007(8) -0.004(7) -0.005(8)
O5 0.027(7) 0.027(7) 0.028(7) -0.0001(10) -0.0063(18) -0.007(2)
O6 0.066(13) 0.054(13) 0.050(12) 0.008(9) -0.005(9) -0.004(9)
O9 0.047(11) 0.033(12) 0.036(11) 0.006(8) -0.005(8) -0.016(9)
O10 0.043(11) 0.049(12) 0.041(11) 0.007(9) -0.011(8) -0.014(9)
O11 0.027(10) 0.033(11) 0.033(10) 0.013(8) -0.020(8) -0.015(8)
O12 0.020(10) 0.022(11) 0.028(10) -0.008(8) -0.014(8) -0.002(8)
O13 0.039(11) 0.040(12) 0.033(11) 0.004(9) -0.003(8) 0.001(9)
O14 0.040(11) 0.040(12) 0.027(10) 0.000(8) -0.014(8) 0.004(9)
O15 0.010(9) 0.013(10) 0.013(9) 0.005(8) 0.004(7) -0.004(8)
O16 0.030(11) 0.036(11) 0.034(10) 0.013(8) -0.005(8) -0.007(9)
O17 0.048(12) 0.041(12) 0.046(11) 0.011(9) 0.000(8) -0.010(9)
O18 0.029(10) 0.022(11) 0.027(10) 0.006(8) 0.000(8) -0.010(8)
O19 0.057(13) 0.056(13) 0.058(13) 0.008(9) -0.004(9) -0.017(9)
O20 0.037(11) 0.035(12) 0.042(11) 0.003(9) -0.009(8) -0.001(9)
O21 0.012(6) 0.012(6) 0.012(6) -0.0001(10) -0.0026(16) -0.0035(18)
O22 0.033(11) 0.032(11) 0.028(10) 0.013(8) -0.004(8) -0.004(8)
O23 0.034(11) 0.034(11) 0.029(10) 0.008(8) 0.000(8) -0.014(9)
O24 0.031(11) 0.037(12) 0.039(11) 0.008(9) -0.002(8) 0.002(9)
O26 0.044(11) 0.025(11) 0.032(10) -0.001(8) -0.004(8) -0.008(9)
O27 0.057(12) 0.042(12) 0.039(11) 0.008(9) -0.003(8) -0.021(9)
O28 0.050(12) 0.045(12) 0.043(11) 0.017(9) -0.005(8) -0.014(9)
O29 0.048(12) 0.042(12) 0.050(12) 0.000(9) -0.002(8) -0.021(9)
O30 0.033(11) 0.025(11) 0.028(10) 0.000(8) -0.010(8) 0.004(8)
O32 0.041(11) 0.021(11) 0.023(10) 0.005(8) 0.001(8) -0.004(8)
O33 0.031(10) 0.026(11) 0.031(10) 0.007(8) 0.006(8) -0.013(8)
O34 0.041(11) 0.049(12) 0.035(11) 0.008(9) -0.001(8) -0.012(9)
O35 0.07(3) 0.06(3) 0.05(2) 0.020(18) -0.032(18) -0.04(2)
O37 0.033(10) 0.028(11) 0.029(10) 0.005(8) -0.003(8) -0.016(8)
O38 0.022(16) 0.014(18) 0.023(15) 0.010(12) 0.002(12) -0.006(14)
O39 0.042(11) 0.030(11) 0.031(10) 0.001(8) -0.007(8) -0.004(9)
W1 0.0422(13) 0.0170(12) 0.0217(10) 0.0067(8) 0.0028(9) -0.0075(10)
W2 0.0393(12) 0.0174(12) 0.0254(10) 0.0125(8) 0.0030(9) -0.0076(10)
W3 0.0360(12) 0.0208(13) 0.0273(10) 0.0080(9) 0.0015(9) -0.0128(10)
W4 0.0461(13) 0.0132(12) 0.0252(10) 0.0102(8) 0.0034(9) -0.0080(10)
W5 0.0351(12) 0.0216(13) 0.0258(10) 0.0081(9) 0.0070(9) -0.0028(10)
W6 0.0349(12) 0.0234(13) 0.0264(10) 0.0129(9) 0.0055(9) -0.0092(10)
W7 0.0355(12) 0.0148(12) 0.0302(10) 0.0075(8) 0.0071(9) -0.0079(10)
W8 0.0340(12) 0.0208(13) 0.0269(10) 0.0038(9) 0.0070(9) -0.0099(10)
W9 0.0442(13) 0.0242(13) 0.0247(10) 0.0103(9) 0.0047(9) -0.0174(11)
W10 0.0441(13) 0.0227(13) 0.0244(10) 0.0102(9) 0.0017(9) -0.0108(11)
W11 0.0320(12) 0.0198(12) 0.0275(10) 0.0033(9) 0.0063(8) -0.0082(10)
Cu1 0.057(4) 0.032(4) 0.035(3) 0.004(3) 0.009(3) -0.012(4)
Cu2 0.076(8) 0.097(12) 0.124(10) 0.062(8) -0.035(7) -0.045(8)
N1 0.06(3) 0.07(4) 0.06(3) 0.01(3) -0.02(2) 0.00(3)
N2 0.047(13) 0.038(14) 0.050(13) -0.003(9) -0.006(9) -0.016(10)
N3 0.043(13) 0.030(13) 0.041(13) 0.005(9) -0.004(9) -0.013(9)
N4 0.04(3) 0.04(3) 0.03(2) 0.01(2) 0.014(18) 0.01(2)
C4 0.039(15) 0.035(15) 0.035(14) 0.003(9) -0.011(9) -0.009(10)
C5 0.09(5) 0.03(4) 0.08(4) -0.02(3) 0.03(4) -0.01(4)
C6 0.052(16) 0.048(17) 0.052(16) -0.003(10) -0.010(10) -0.018(10)

loop_
_atom_type_symbol
_atom_type_description
_atom_type_scat_dispersion_real
_atom_type_scat_dispersion_imag
_atom_type_scat_source
C C 0.0033 0.0016 'International Tables Vol C Tables 4.2.6.8 and 6.1.1.4'
H H 0.0000 0.0000 'International Tables Vol C Tables 4.2.6.8 and 6.1.1.4'
N N 0.0061 0.0033 'International Tables Vol C Tables 4.2.6.8 and 6.1.1.4'
O O 0.0106 0.0060 'International Tables Vol C Tables 4.2.6.8 and 6.1.1.4'
Si Si 0.0817 0.0704 'International Tables Vol C Tables 4.2.6.8 and 6.1.1.4'
Cu Cu 0.3201 1.2651 'International Tables Vol C Tables 4.2.6.8 and 6.1.1.4'
Nd Nd -0.1943 3.0179 'International Tables Vol C Tables 4.2.6.8 and 6.1.1.4'
W W -0.8490 6.8722 'International Tables Vol C Tables 4.2.6.8 and 6.1.1.4'

loop_
_geom_angle_atom_site_label_1
_geom_angle_atom_site_label_2
_geom_angle_atom_site_label_3
_geom_angle
_geom_angle_site_symmetry_1
_geom_angle_site_symmetry_3
O39 Nd1 O36 69.9(10) . .
O39 Nd1 O24 79.8(10) . .
O36 Nd1 O24 119.0(9) . .
O39 Nd1 O20 122.1(9) . .
O36 Nd1 O20 77.4(9) . .
O24 Nd1 O20 76.0(10) . .
O39 Nd1 O1W 79.6(12) . .
O36 Nd1 O1W 82.6(11) . .
O24 Nd1 O1W 142.2(13) . .
O20 Nd1 O1W 141.6(13) . .
O39 Nd1 O11 148.2(10) . 1_455
O36 Nd1 O11 141.7(10) . 1_455
O24 Nd1 O11 78.8(9) . 1_455
O20 Nd1 O11 74.6(9) . 1_455
O1W Nd1 O11 103.9(10) . 1_455
O39 Nd1 O2W 137.8(10) . .
O36 Nd1 O2W 77.8(9) . .
O24 Nd1 O2W 141.1(10) . .
O20 Nd1 O2W 74.2(11) . .
O1W Nd1 O2W 69.7(13) . .
O11 Nd1 O2W 69.7(9) 1_455 .
O39 Nd1 O3W 77.5(9) . .
O36 Nd1 O3W 141.4(8) . .
O24 Nd1 O3W 73.3(10) . .
O20 Nd1 O3W 139.4(9) . .
O1W Nd1 O3W 71.4(12) . .
O11 Nd1 O3W 73.9(9) 1_455 .
O2W Nd1 O3W 116.9(10) . .
O15 Si1 O21 112.9(15) . .
O15 Si1 O4 107.9(14) . .
O21 Si1 O4 107.5(13) . .
O15 Si1 O28 107.2(14) . .
O21 Si1 O28 113.7(15) . .
O4 Si1 O28 107.3(16) . .
W3 O2 W1 123.6(15) . .
W1 O3 W5 152.3(15) . .
Si1 O4 W3 127.9(12) . .
Si1 O4 W2 123.4(13) . .
W3 O4 W2 91.7(9) . .
Si1 O4 W1 122.7(14) . .
W3 O4 W1 90.3(8) . .
W2 O4 W1 90.3(8) . .
W4 O5 W1 151.7(15) . .
W1 O6 W2 120.3(16) . .
W7 O8 W2 153.6(16) . .
W2 O9 W6 150.9(15) . .
W2 O10 W3 119.4(16) . .
W3 O11 Nd1 147.5(13) . 1_655
W3 O12 W9 156.5(15) . .
W3 O13 W8 155.3(19) . .
Si1 O15 W10 125.5(13) . .
Si1 O15 W4 124.6(12) . .
W10 O15 W4 89.4(9) . .
Si1 O15 W9 128.1(14) . .
W10 O15 W9 90.3(7) . .
W4 O15 W9 86.8(7) . .
W9 O16 W4 123.0(15) . .
W10 O17 W4 124.6(19) . .
W4 O18 W5 155.9(17) . .
W5 O20 Nd1 132.8(16) . .
Si1 O21 W6 128.2(15) . .
Si1 O21 W5 129.3(13) . .
W6 O21 W5 93.4(7) . .
W6 O22 W5 115.1(12) . .
W6 O24 Nd1 134.3(16) . .
W7 O25 W6 161.1(15) . .
W7 O27 W11 126.6(17) . .
Si1 O28 W7 123.2(15) . .
Si1 O28 W11 121.8(18) . .
W7 O28 W11 93.7(12) . .
Si1 O28 W8 124.6(16) . .
W7 O28 W8 91.4(12) . .
W11 O28 W8 93.6(10) . .
W7 O29 W8 126.4(19) . .
W8 O31 W11 122.7(12) . .
W9 O32 W8 152.3(14) . .
W9 O34 W10 120.3(14) . .
W10 O36 Nd1 160.5(16) . .
W11 O37 W10 140.8(13) . .
W11 O39 Nd1 160.5(17) . .
O1 W1 O3 103.6(13) . .
O1 W1 O5 100.6(13) . .
O3 W1 O5 87.0(11) . .
O1 W1 O6 101.9(14) . .
O3 W1 O6 90.2(14) . .
O5 W1 O6 157.3(12) . .
O1 W1 O2 102.0(13) . .
O3 W1 O2 154.4(12) . .
O5 W1 O2 88.2(11) . .
O6 W1 O2 84.7(13) . .
O1 W1 O4 172.3(12) . .
O3 W1 O4 83.4(10) . .
O5 W1 O4 82.8(10) . .
O6 W1 O4 74.5(11) . .
O2 W1 O4 71.1(10) . .
O7 W2 O9 104.6(13) . .
O7 W2 O10 95.9(13) . .
O9 W2 O10 159.5(14) . .
O7 W2 O8 106.9(13) . .
O9 W2 O8 86.4(12) . .
O10 W2 O8 88.8(11) . .
O7 W2 O6 96.0(14) . .
O9 W2 O6 89.8(14) . .
O10 W2 O6 86.9(13) . .
O8 W2 O6 157.1(13) . .
O7 W2 O4 166.9(11) . .
O9 W2 O4 84.9(11) . .
O10 W2 O4 74.7(11) . .
O8 W2 O4 82.3(10) . .
O6 W2 O4 74.8(12) . .
O11 W3 O13 100.1(13) . .
O11 W3 O2 101.4(13) . .
O13 W3 O2 158.5(12) . .
O11 W3 O12 102.8(12) . .
O13 W3 O12 82.8(12) . .
O2 W3 O12 91.6(12) . .
O11 W3 O10 100.2(12) . .
O13 W3 O10 89.4(13) . .
O2 W3 O10 87.6(12) . .
O12 W3 O10 156.7(11) . .
O11 W3 O4 173.2(10) . .
O13 W3 O4 83.7(11) . .
O2 W3 O4 75.0(10) . .
O12 W3 O4 83.2(10) . .
O10 W3 O4 74.1(11) . .
O14 W4 O5 101.5(12) . .
O14 W4 O18 98.9(13) . .
O5 W4 O18 86.5(11) . .
O14 W4 O16 105.9(13) . .
O5 W4 O16 87.6(11) . .
O18 W4 O16 155.2(13) . .
O14 W4 O17 102.9(14) . .
O5 W4 O17 155.4(13) . .
O18 W4 O17 86.7(11) . .
O16 W4 O17 88.8(12) . .
O14 W4 O15 174.2(11) . .
O5 W4 O15 84.1(10) . .
O18 W4 O15 80.3(10) . .
O16 W4 O15 75.1(10) . .
O17 W4 O15 71.4(11) . .
O19 W5 O20 99.9(15) . .
O19 W5 O18 102.2(14) . .
O20 W5 O18 94.3(12) . .
O19 W5 O22 99.0(14) . .
O20 W5 O22 93.4(13) . .
O18 W5 O22 155.8(11) . .
O19 W5 O3 93.9(14) . .
O20 W5 O3 166.1(12) . .
O18 W5 O3 81.6(11) . .
O22 W5 O3 85.5(11) . .
O19 W5 O21 170.5(14) . .
O20 W5 O21 87.0(11) . .
O18 W5 O21 83.6(10) . .
O22 W5 O21 73.9(9) . .
O3 W5 O21 79.4(10) . .
O24 W6 O23 100.8(13) . .
O24 W6 O22 94.1(13) . .
O23 W6 O22 94.8(12) . .
O24 W6 O25 96.1(12) . .
O23 W6 O25 104.3(13) . .
O22 W6 O25 156.2(11) . .
O24 W6 O9 166.1(12) . .
O23 W6 O9 92.9(12) . .
O22 W6 O9 86.4(12) . .
O25 W6 O9 78.7(11) . .
O24 W6 O21 86.3(11) . .
O23 W6 O21 168.7(10) . .
O22 W6 O21 75.9(10) . .
O25 W6 O21 83.3(10) . .
O9 W6 O21 80.3(10) . .
O26 W7 O27 97.7(14) . .
O26 W7 O25 104.9(12) . .
O27 W7 O25 94.8(12) . .
O26 W7 O29 101.8(13) . .
O27 W7 O29 82.9(13) . .
O25 W7 O29 153.2(14) . .
O26 W7 O8 106.3(13) . .
O27 W7 O8 155.7(14) . .
O25 W7 O8 82.4(11) . .
O29 W7 O8 88.8(12) . .
O26 W7 O28 167.4(11) . .
O27 W7 O28 70.8(13) . .
O25 W7 O28 81.7(11) . .
O29 W7 O28 72.3(13) . .
O8 W7 O28 84.9(12) . .
O30 W8 O31 103.9(11) . .
O30 W8 O29 99.8(14) . .
O31 W8 O29 88.9(12) . .
O30 W8 O32 103.6(12) . .
O31 W8 O32 89.6(12) . .
O29 W8 O32 156.3(12) . .
O30 W8 O13 100.2(12) . .
O31 W8 O13 155.7(11) . .
O29 W8 O13 89.9(13) . .
O32 W8 O13 81.9(12) . .
O30 W8 O28 169.1(13) . .
O31 W8 O28 73.1(10) . .
O29 W8 O28 69.9(12) . .
O32 W8 O28 87.0(11) . .
O13 W8 O28 83.7(11) . .
O33 W9 O34 99.5(13) . .
O33 W9 O16 98.7(13) . .
O34 W9 O16 87.0(13) . .
O33 W9 O32 102.6(12) . .
O34 W9 O32 95.6(13) . .
O16 W9 O32 157.8(11) . .
O33 W9 O12 103.6(12) . .
O34 W9 O12 156.7(11) . .
O16 W9 O12 86.4(12) . .
O32 W9 O12 82.5(11) . .
O33 W9 O15 172.4(12) . .
O34 W9 O15 76.5(10) . .
O16 W9 O15 74.8(10) . .
O32 W9 O15 84.4(10) . .
O12 W9 O15 80.3(9) . .
O35 W10 O36 103.6(13) . .
O35 W10 O17 100.6(16) . .
O36 W10 O17 92.7(12) . .
O35 W10 O37 102.2(14) . .
O36 W10 O37 92.8(12) . .
O17 W10 O37 154.5(13) . .
O35 W10 O34 95.0(12) . .
O36 W10 O34 161.2(12) . .
O17 W10 O34 81.5(12) . .
O37 W10 O34 85.3(11) . .
O35 W10 O15 167.3(11) . .
O36 W10 O15 88.4(10) . .
O17 W10 O15 74.6(12) . .
O37 W10 O15 80.7(10) . .
O34 W10 O15 72.8(9) . .
O38 W11 O39 104.7(12) . .
O38 W11 O37 101.4(11) . .
O39 W11 O37 93.4(12) . .
O38 W11 O27 103.0(13) . .
O39 W11 O27 97.3(13) . .
O37 W11 O27 149.9(12) . .
O38 W11 O31 92.4(10) . .
O39 W11 O31 162.8(11) . .
O37 W11 O31 81.1(11) . .
O27 W11 O31 80.4(11) . .
O38 W11 O28 161.6(12) . .
O39 W11 O28 92.7(11) . .
O37 W11 O28 83.3(11) . .
O27 W11 O28 68.1(12) . .
O31 W11 O28 70.6(9) . .
N4 Cu1 N2 172.2(17) . .
N4 Cu1 N3 83.0(13) . .
N2 Cu1 N3 98.4(13) . .
N4 Cu1 N1 95.4(15) . .
N2 Cu1 N1 82.9(15) . .
N3 Cu1 N1 177.0(17) . .
N4 Cu1 O4W 91.1(14) . .
N2 Cu1 O4W 96.5(14) . .
N3 Cu1 O4W 92.9(13) . .
N1 Cu1 O4W 89.6(15) . .
N6 Cu2 N6 180.0(18) 2_975 .
N6 Cu2 N5 87.5(12) 2_975 2_975
N6 Cu2 N5 92.5(12) . 2_975
N6 Cu2 N5 92.5(12) 2_975 .
N6 Cu2 N5 87.5(12) . .
N5 Cu2 N5 180.000(4) 2_975 .
C1 N1 Cu1 115(4) . .
C1 N1 H1A 108.4 . .
Cu1 N1 H1A 108.4 . .
C1 N1 H1B 108.4 . .
Cu1 N1 H1B 108.4 . .
H1A N1 H1B 107.5 . .
C2 N2 Cu1 106(3) . .
C2 N2 H2B 110.6 . .
Cu1 N2 H2B 110.6 . .
C2 N2 H2C 110.6 . .
Cu1 N2 H2C 110.6 . .
H2B N2 H2C 108.7 . .
C4 N3 Cu1 107(3) . .
C4 N3 H3A 110.3 . .
Cu1 N3 H3A 110.3 . .
C4 N3 H3B 110.3 . .
Cu1 N3 H3B 110.3 . .
H3A N3 H3B 108.5 . .
C5 N4 Cu1 106(2) . .
C5 N4 H4B 110.4 . .
Cu1 N4 H4B 110.4 . .
C5 N4 H4C 110.4 . .
Cu1 N4 H4C 110.4 . .
H4B N4 H4C 108.6 . .
C9 N5 Cu2 101(3) . .
C9 N5 H5A 111.7 . .
Cu2 N5 H5A 111.7 . .
C9 N5 H5B 111.7 . .
Cu2 N5 H5B 111.7 . .
H5A N5 H5B 109.4 . .
C7 N6 Cu2 109(2) . .
C7 N6 H6A 109.8 . .
Cu2 N6 H6A 109.8 . .
C7 N6 H6B 109.8 . .
Cu2 N6 H6B 109.8 . .
H6A N6 H6B 108.3 . .
N1 C1 C2 116(6) . .
N1 C1 H1C 108.2 . .
C2 C1 H1C 108.2 . .
N1 C1 H1D 108.2 . .
C2 C1 H1D 108.2 . .
H1C C1 H1D 107.4 . .
C1 C2 C3 134(6) . .
C1 C2 N2 118(5) . .
C3 C2 N2 105(5) . .
C1 C2 H2A 95.5 . .
C3 C2 H2A 95.5 . .
N2 C2 H2A 95.5 . .
C2 C3 H3C 109.5 . .
C2 C3 H3D 109.5 . .
H3C C3 H3D 109.5 . .
C2 C3 H3E 109.5 . .
H3C C3 H3E 109.5 . .
H3D C3 H3E 109.5 . .
C5 C4 N3 121(5) . .
C5 C4 C6 107(4) . .
N3 C4 C6 115(4) . .
C5 C4 H4A 103.9 . .
N3 C4 H4A 103.9 . .
C6 C4 H4A 103.9 . .
C4 C5 N4 109(4) . .
C4 C5 H5C 109.9 . .
N4 C5 H5C 109.9 . .
C4 C5 H5D 109.9 . .
N4 C5 H5D 109.9 . .
H5C C5 H5D 108.3 . .
C4 C6 H6C 109.5 . .
C4 C6 H6D 109.5 . .
H6C C6 H6D 109.5 . .
C4 C6 H6E 109.5 . .
H6C C6 H6E 109.5 . .
H6D C6 H6E 109.5 . .
C9 C7 N6 105(3) . .
C9 C7 H7A 110.8 . .
N6 C7 H7A 110.8 . .
C9 C7 H7B 110.8 . .
N6 C7 H7B 110.8 . .
H7A C7 H7B 108.9 . .
C9 C8 H8A 109.5 . .
C9 C8 H8B 109.5 . .
H8A C8 H8B 109.5 . .
C9 C8 H8C 109.5 . .
H8A C8 H8C 109.5 . .
H8B C8 H8C 109.5 . .
C7 C9 N5 112(3) . .
C7 C9 C8 103(4) . .
N5 C9 C8 105(4) . .
C7 C9 H9A 111.8 . .
N5 C9 H9A 111.8 . .
C8 C9 H9A 111.8 . .

loop_
_geom_bond_atom_site_label_1
_geom_bond_atom_site_label_2
_geom_bond_distance
_geom_bond_site_symmetry_2
Nd1 O39 2.32(3) .
Nd1 O36 2.34(2) .
Nd1 O24 2.41(3) .
Nd1 O20 2.45(3) .
Nd1 O1W 2.47(4) .
Nd1 O11 2.48(2) 1_455
Nd1 O2W 2.57(4) .
Nd1 O3W 2.64(3) .
Si1 O15 1.55(3) .
Si1 O21 1.57(2) .
Si1 O4 1.64(3) .
Si1 O28 1.66(3) .
O4W Cu1 2.29(4) .
O1 W1 1.72(3) .
O2 W3 1.84(3) .
O2 W1 1.95(3) .
O3 W1 1.83(3) .
O3 W5 2.07(3) .
O4 W3 2.31(2) .
O4 W2 2.35(3) .
O4 W1 2.40(2) .
O5 W4 1.87(3) .
O5 W1 1.92(3) .
O6 W1 1.92(4) .
O6 W2 1.97(4) .
O7 W2 1.68(3) .
O8 W7 1.87(2) .
O8 W2 1.91(3) .
O9 W2 1.76(3) .
O9 W6 2.15(3) .
O10 W2 1.89(3) .
O10 W3 1.99(3) .
O11 W3 1.69(2) .
O11 Nd1 2.48(2) 1_655
O12 W3 1.88(3) .
O12 W9 1.91(3) .
O13 W3 1.84(3) .
O13 W8 1.95(3) .
O14 W4 1.67(3) .
O15 W10 2.35(2) .
O15 W4 2.41(2) .
O15 W9 2.45(2) .
O16 W9 1.88(3) .
O16 W4 1.92(2) .
O17 W10 1.83(3) .
O17 W4 1.95(3) .
O18 W4 1.87(2) .
O18 W5 1.94(2) .
O19 W5 1.67(3) .
O20 W5 1.69(3) .
O21 W6 2.25(2) .
O21 W5 2.27(2) .
O22 W6 1.91(3) .
O22 W5 1.99(3) .
O23 W6 1.75(3) .
O24 W6 1.68(3) .
O25 W7 1.85(2) .
O25 W6 1.92(3) .
O26 W7 1.73(3) .
O27 W7 1.81(3) .
O27 W11 1.96(3) .
O28 W7 2.30(3) .
O28 W11 2.32(3) .
O28 W8 2.38(3) .
O29 W7 1.86(3) .
O29 W8 1.89(3) .
O30 W8 1.70(3) .
O31 W8 1.83(2) .
O31 W11 2.07(2) .
O32 W9 1.89(3) .
O32 W8 1.94(3) .
O33 W9 1.71(2) .
O34 W9 1.78(3) .
O34 W10 2.14(3) .
O35 W10 1.73(3) .
O36 W10 1.78(2) .
O37 W11 1.89(3) .
O37 W10 1.96(3) .
O38 W11 1.69(2) .
O39 W11 1.79(3) .
Cu1 N4 2.04(4) .
Cu1 N2 2.05(3) .
Cu1 N3 2.09(3) .
Cu1 N1 2.15(4) .
Cu2 N6 1.92(5) 2_975
Cu2 N6 1.92(5) .
Cu2 N5 2.11(6) 2_975
Cu2 N5 2.11(6) .
N1 C1 1.25(6) .
N1 H1A 0.9000 .
N1 H1B 0.9000 .
N2 C2 1.56(6) .
N2 H2B 0.9000 .
N2 H2C 0.9000 .
N3 C4 1.37(5) .
N3 H3A 0.9000 .
N3 H3B 0.9000 .
N4 C5 1.66(6) .
N4 H4B 0.9000 .
N4 H4C 0.9000 .
N5 C9 1.498(10) .
N5 H5A 0.9000 .
N5 H5B 0.9000 .
N6 C7 1.496(10) .
N6 H6A 0.9000 .
N6 H6B 0.9000 .
C1 C2 1.47(7) .
C1 H1C 0.9700 .
C1 H1D 0.9700 .
C2 C3 1.53(7) .
C2 H2A 0.9800 .
C3 H3C 0.9600 .
C3 H3D 0.9600 .
C3 H3E 0.9600 .
C4 C5 1.28(5) .
C4 C6 1.49(5) .
C4 H4A 0.9800 .
C5 H5C 0.9700 .
C5 H5D 0.9700 .
C6 H6C 0.9600 .
C6 H6D 0.9600 .
C6 H6E 0.9600 .
C7 C9 1.495(10) .
C7 H7A 0.9700 .
C7 H7B 0.9700 .
C8 C9 1.502(10) .
C8 H8A 0.9600 .
C8 H8B 0.9600 .
C8 H8C 0.9600 .
C9 H9A 0.9800 .

loop_
_geom_hbond_atom_site_label_D
_geom_hbond_atom_site_label_H
_geom_hbond_atom_site_label_A
_geom_hbond_distance_DH
_geom_hbond_distance_HA
_geom_hbond_distance_DA
_geom_hbond_angle_DHA
_geom_hbond_site_symmetry_A
N1 H1A O35 0.90 2.39 3.16(5) 142.8 2_974
N2 H2B O29 0.90 2.32 3.22(5) 173.9 1_565
N2 H2C O9W 0.90 2.26 3.11(5) 157.0 2_775
N3 H3A O16 0.90 2.24 3.12(5) 167.7 .
N3 H3B O27 0.90 2.26 3.16(5) 175.9 1_565
N4 H4B O37 0.90 2.39 3.06(4) 130.5 2_974
N4 H4B O31 0.90 2.40 3.28(4) 163.7 2_974
N4 H4C O34 0.90 2.35 3.07(5) 136.4 2_974
N5 H5B O22 0.90 2.54 3.42(6) 165.2 1_655
N5 H5B O1 0.90 2.58 3.05(6) 113.4 2_975
N6 H6A O2 0.90 2.56 3.27(5) 136.0 2_975
N6 H6A O9W 0.90 2.59 3.35(6) 142.3 1_755
N6 H6B O19 0.90 2.17 3.02(6) 158.4 2_875
